data_4300750
_journal_name_full 'Inorganic Chemistry'
_journal_paper_doi 10.1021/ic052123w
_journal_year 2006
_chemical_formula_sum 'C15 H10 Cu2 I2 N4'
_chemical_formula_weight 627.15
_space_group_IT_number 2
_symmetry_cell_setting triclinic
_symmetry_space_group_name_Hall '-P 1'
_symmetry_space_group_name_H-M 'P -1'
_cell_angle_alpha 75.471(2)
_cell_angle_beta 86.569(2)
_cell_angle_gamma 67.827(2)
_cell_formula_units_Z 4
_cell_length_a 9.8372(5)
_cell_length_b 11.9700(6)
_cell_length_c 15.8616(8)
_cell_measurement_temperature 173(2)
_cell_volume 1673.03(15)
_diffrn_ambient_temperature 173(2)
_exptl_crystal_density_diffrn 2.490
_cod_database_code 4300750

loop_
_symmetry_equiv_pos_as_xyz
'x, y, z'
'-x, -y, -z'

loop_
_atom_site_label
_atom_site_type_symbol
_atom_site_fract_x
_atom_site_fract_y
_atom_site_fract_z
_atom_site_U_iso_or_equiv
_atom_site_adp_type
_atom_site_occupancy
_atom_site_symmetry_multiplicity
_atom_site_calc_flag
_atom_site_refinement_flags
_atom_site_disorder_assembly
_atom_site_disorder_group
I1 I 0.10040(4) 0.02106(3) 0.37648(2) 0.02685(11) Uani 1 1 d . . .
Cu3 Cu 0.18259(7) -0.00378(6) 0.22154(4) 0.02695(18) Uani 1 1 d . . .
C5 C 0.7084(6) 0.0311(4) 0.2690(3) 0.0157(12) Uani 1 1 d . . .
H5 H 0.8098 -0.0014 0.2786 0.019 Uiso 1 1 calc R . .
C7 C 0.6377(6) -0.0416(5) 0.2467(3) 0.0169(12) Uani 1 1 d . . .
N2 N 0.4095(5) -0.0569(4) 0.2094(3) 0.0161(10) Uani 1 1 d . . .
C8 C 0.4820(5) 0.0096(5) 0.2331(3) 0.0158(12) Uani 1 1 d . . .
C3 C 0.6277(6) 0.1488(5) 0.2763(3) 0.0154(12) Uani 1 1 d . . .
C4 C 0.4719(5) 0.1974(4) 0.2645(3) 0.0138(12) Uani 1 1 d . . .
C6 C 0.3997(6) 0.1307(4) 0.2441(3) 0.0155(12) Uani 1 1 d . . .
H6 H 0.2978 0.1637 0.2374 0.019 Uiso 1 1 calc R . .
C10 C 0.4926(6) -0.1632(5) 0.1937(3) 0.0196(13) Uani 1 1 d . . .
H10 H 0.4481 -0.2067 0.1717 0.023 Uiso 1 1 calc R . .
N7 N 0.0824(5) 0.1444(5) 0.1247(3) 0.0357(13) Uani 1 1 d . . .
C27 C 0.0354(7) 0.2238(6) 0.0665(4) 0.0347(16) Uani 1 1 d . . .
C28 C -0.0230(7) 0.3275(6) -0.0129(4) 0.0506(19) Uani 1 1 d . . .
H28A H 0.0296 0.3822 -0.0197 0.076 Uiso 1 1 calc R . .
H28B H -0.1255 0.3731 -0.0069 0.076 Uiso 1 1 calc R . .
H28C H -0.0108 0.2940 -0.0631 0.076 Uiso 1 1 calc R . .
N1 N 0.7188(4) -0.1603(4) 0.2380(3) 0.0157(10) Uani 1 1 d . . .
C9 C 0.6471(6) -0.2161(5) 0.2085(3) 0.0192(13) Uani 1 1 d . . .
H9 H 0.6994 -0.2931 0.1968 0.023 Uiso 1 1 calc R . .
C201 C 0.308(2) 0.0060(15) 0.9792(9) 0.049(4) Uani 0.50 1 d P . .
C202 C 0.1916(17) -0.0300(14) 0.9631(9) 0.066(5) Uani 0.50 1 d P . .
H20A H 0.1426 0.0204 0.9083 0.099 Uiso 0.50 1 calc PR . .
H20B H 0.1230 -0.0188 1.0088 0.099 Uiso 0.50 1 calc PR . .
H20C H 0.2309 -0.1160 0.9614 0.099 Uiso 0.50 1 calc PR . .
N201 N 0.397(2) 0.0305(16) 0.9890(9) 0.095(6) Uani 0.50 1 d P . .
C101 C 0.514(3) 0.946(4) 0.462(3) 0.044(9) Uani 0.50 1 d P . .
N101 N 0.5436(14) 0.8777(11) 0.4188(8) 0.052(4) Uani 0.50 1 d P . .
C102 C 0.471(4) 1.036(4) 0.519(3) 0.076(17) Uani 0.50 1 d P . .
H10A H 0.4150 1.0104 0.5665 0.114 Uiso 0.50 1 calc PR . .
H10B H 0.4122 1.1180 0.4855 0.114 Uiso 0.50 1 calc PR . .
H10C H 0.5576 1.0387 0.5423 0.114 Uiso 0.50 1 calc PR . .
C2 C 0.4011(6) 0.3293(4) 0.2733(3) 0.0150(12) Uani 1 1 d . . .
H2 H 0.2940 0.3626 0.2649 0.018 Uiso 1 1 calc R . .
C21 C 0.6689(5) 0.2744(4) 0.4506(3) 0.0143(12) Uani 1 1 d . . .
H21 H 0.7704 0.2390 0.4596 0.017 Uiso 1 1 calc R . .
C19 C 0.6059(5) 0.2807(4) 0.3743(3) 0.0110(11) Uani 1 1 d . . .
C22 C 0.3592(6) 0.3784(4) 0.4236(3) 0.0147(12) Uani 1 1 d . . .
H22 H 0.2578 0.4107 0.4142 0.018 Uiso 1 1 calc R . .
C20 C 0.4503(5) 0.3312(4) 0.3618(3) 0.0135(12) Uani 1 1 d . . .
N4 N 0.4069(6) 0.6716(4) 0.0214(3) 0.0323(13) Uani 1 1 d . . .
N3 N 0.7186(6) 0.5789(5) 0.0462(3) 0.0366(13) Uani 1 1 d . . .
C1 C 0.6855(5) 0.2413(4) 0.2950(3) 0.0135(12) Uani 1 1 d . . .
H1 H 0.7927 0.2081 0.3031 0.016 Uiso 1 1 calc R . .
C11 C 0.6272(5) 0.3574(4) 0.2192(3) 0.0152(12) Uani 1 1 d . . .
C12 C 0.4734(5) 0.4051(5) 0.2079(3) 0.0157(12) Uani 1 1 d . . .
C13 C 0.7090(6) 0.4143(5) 0.1659(3) 0.0184(13) Uani 1 1 d . . .
H13 H 0.8106 0.3828 0.1737 0.022 Uiso 1 1 calc R . .
C14 C 0.3998(6) 0.5076(5) 0.1436(3) 0.0199(13) Uani 1 1 d . . .
H14 H 0.2980 0.5375 0.1369 0.024 Uiso 1 1 calc R . .
C15 C 0.6372(7) 0.5218(5) 0.0984(3) 0.0234(14) Uani 1 1 d . . .
C16 C 0.4837(7) 0.5681(5) 0.0868(3) 0.0269(15) Uani 1 1 d . . .
C17 C 0.6407(9) 0.6800(6) -0.0152(4) 0.048(2) Uani 1 1 d . . .
H17 H 0.6910 0.7240 -0.0515 0.058 Uiso 1 1 calc R . .
C18 C 0.4894(8) 0.7226(6) -0.0276(4) 0.0426(18) Uani 1 1 d . . .
H18 H 0.4445 0.7913 -0.0735 0.051 Uiso 1 1 calc R . .
C24 C 0.4209(6) 0.3775(4) 0.5013(3) 0.0150(12) Uani 1 1 d . . .
N6 N 0.3321(4) 0.4269(4) 0.5628(3) 0.0136(10) Uani 1 1 d . . .
C26 C 0.3974(6) 0.4279(4) 0.6326(3) 0.0180(13) Uani 1 1 d . . .
H26 H 0.3399 0.4652 0.6741 0.022 Uiso 1 1 calc R . .
C23 C 0.5773(5) 0.3226(4) 0.5164(3) 0.0139(12) Uani 1 1 d . . .
C25 C 0.5501(6) 0.3750(4) 0.6465(3) 0.0159(12) Uani 1 1 d . . .
H25 H 0.5897 0.3794 0.6968 0.019 Uiso 1 1 calc R . .
N5 N 0.6402(4) 0.3193(4) 0.5922(2) 0.0133(10) Uani 1 1 d . . .
I4 I 0.02092(4) 0.49898(3) 0.72147(2) 0.01948(10) Uani 1 1 d . . .
Cu4 Cu 0.10549(7) 0.48337(6) 0.56037(4) 0.02388(18) Uani 1 1 d . . .
Cu1 Cu 0.93067(7) -0.26861(6) 0.28970(4) 0.02434(18) Uani 1 1 d . . .
I3 I 0.95538(4) -0.28952(3) 0.46126(2) 0.01949(10) Uani 1 1 d . . .
I2 I 0.87487(4) 0.19625(3) 0.80437(2) 0.02216(11) Uani 1 1 d . . .
Cu2 Cu 0.85337(7) 0.20437(6) 0.63465(4) 0.02542(18) Uani 1 1 d . . .

loop_
_atom_site_aniso_label
_atom_site_aniso_U_11
_atom_site_aniso_U_22
_atom_site_aniso_U_33
_atom_site_aniso_U_23
_atom_site_aniso_U_13
_atom_site_aniso_U_12
I1 0.0249(2) 0.0260(2) 0.0291(2) -0.00831(17) 0.00443(17) -0.00847(18)
Cu3 0.0206(4) 0.0283(4) 0.0321(4) -0.0072(3) -0.0004(3) -0.0094(3)
C5 0.009(3) 0.019(3) 0.018(3) -0.003(2) 0.000(2) -0.005(3)
C7 0.017(3) 0.017(3) 0.015(3) -0.002(2) 0.000(2) -0.007(3)
N2 0.015(3) 0.016(2) 0.020(2) -0.007(2) 0.0001(19) -0.006(2)
C8 0.013(3) 0.019(3) 0.015(3) 0.000(2) -0.002(2) -0.007(3)
C3 0.022(3) 0.021(3) 0.009(3) -0.004(2) 0.006(2) -0.015(3)
C4 0.009(3) 0.015(3) 0.011(3) 0.002(2) -0.001(2) -0.001(2)
C6 0.009(3) 0.017(3) 0.018(3) 0.000(2) 0.002(2) -0.004(2)
C10 0.027(4) 0.019(3) 0.018(3) -0.008(2) -0.001(3) -0.013(3)
N7 0.026(3) 0.035(3) 0.041(3) -0.003(3) -0.006(3) -0.009(3)
C27 0.027(4) 0.033(4) 0.039(4) -0.004(3) -0.007(3) -0.008(3)
C28 0.049(5) 0.049(4) 0.043(4) -0.002(3) -0.017(3) -0.009(4)
N1 0.013(3) 0.016(2) 0.019(2) -0.007(2) 0.0034(19) -0.006(2)
C9 0.016(3) 0.014(3) 0.025(3) -0.004(2) 0.001(2) -0.002(3)
C201 0.084(14) 0.055(10) 0.021(8) -0.023(7) 0.023(9) -0.034(10)
C202 0.066(12) 0.060(10) 0.038(9) -0.013(8) 0.018(8) 0.011(9)
N201 0.18(2) 0.109(13) 0.040(9) -0.026(8) 0.038(12) -0.100(15)
C101 0.023(12) 0.034(16) 0.06(2) 0.013(14) -0.007(13) -0.009(11)
N101 0.077(10) 0.037(8) 0.038(8) -0.002(6) 0.002(7) -0.022(7)
C102 0.14(3) 0.05(2) 0.04(2) -0.009(11) 0.05(2) -0.049(19)
C2 0.010(3) 0.016(3) 0.019(3) -0.002(2) -0.003(2) -0.005(2)
C21 0.006(3) 0.016(3) 0.019(3) -0.001(2) 0.000(2) -0.004(2)
C19 0.009(3) 0.007(3) 0.016(3) -0.001(2) 0.002(2) -0.003(2)
C22 0.015(3) 0.014(3) 0.015(3) 0.000(2) 0.000(2) -0.007(2)
C20 0.017(3) 0.013(3) 0.013(3) -0.002(2) 0.002(2) -0.009(2)
N4 0.047(4) 0.029(3) 0.021(3) -0.006(2) 0.000(2) -0.014(3)
N3 0.053(4) 0.050(3) 0.023(3) -0.007(3) 0.004(3) -0.039(3)
C1 0.006(3) 0.018(3) 0.018(3) -0.009(2) 0.001(2) -0.004(2)
C11 0.017(3) 0.020(3) 0.014(3) -0.013(2) 0.003(2) -0.008(3)
C12 0.014(3) 0.018(3) 0.020(3) -0.013(2) 0.001(2) -0.006(3)
C13 0.016(3) 0.030(3) 0.014(3) -0.013(3) 0.003(2) -0.010(3)
C14 0.022(3) 0.019(3) 0.015(3) -0.007(2) 0.001(2) -0.002(3)
C15 0.037(4) 0.026(3) 0.015(3) -0.008(3) 0.004(3) -0.019(3)
C16 0.046(4) 0.018(3) 0.018(3) -0.004(3) -0.004(3) -0.012(3)
C17 0.091(7) 0.047(4) 0.027(4) 0.001(3) 0.000(4) -0.053(5)
C18 0.072(6) 0.029(4) 0.026(4) -0.001(3) -0.004(4) -0.021(4)
C24 0.015(3) 0.011(3) 0.018(3) -0.001(2) 0.005(2) -0.006(2)
N6 0.013(3) 0.013(2) 0.017(2) -0.0054(19) 0.004(2) -0.008(2)
C26 0.019(3) 0.018(3) 0.020(3) -0.008(2) 0.004(2) -0.009(3)
C23 0.014(3) 0.013(3) 0.017(3) 0.000(2) -0.001(2) -0.010(2)
C25 0.017(3) 0.014(3) 0.020(3) -0.006(2) 0.001(2) -0.008(3)
N5 0.014(3) 0.014(2) 0.012(2) -0.0012(19) 0.0023(19) -0.006(2)
I4 0.0147(2) 0.0212(2) 0.0217(2) -0.00784(16) 0.00255(15) -0.00450(16)
Cu4 0.0151(4) 0.0310(4) 0.0259(4) -0.0115(3) 0.0024(3) -0.0064(3)
Cu1 0.0184(4) 0.0247(4) 0.0295(4) -0.0079(3) 0.0012(3) -0.0068(3)
I3 0.0175(2) 0.0228(2) 0.0200(2) -0.00584(16) 0.00219(15) -0.00943(17)
I2 0.0211(2) 0.0289(2) 0.0216(2) -0.00883(17) 0.00255(16) -0.01368(18)
Cu2 0.0192(4) 0.0289(4) 0.0253(4) -0.0079(3) 0.0001(3) -0.0049(3)

loop_
_geom_bond_atom_site_label_1
_geom_bond_atom_site_label_2
_geom_bond_distance
_geom_bond_site_symmetry_2
_geom_bond_publ_flag
I1 Cu3 2.5941(8) . ?
I1 Cu2 2.6120(8) 2_656 ?
Cu3 N7 1.993(5) . ?
Cu3 N2 2.089(4) . ?
Cu3 I2 2.6986(8) 2_656 ?
Cu3 Cu2 2.9816(9) 2_656 ?
C5 C3 1.362(7) . ?
C5 C7 1.418(7) . ?
C5 H5 0.9300 . ?
C7 N1 1.380(6) . ?
C7 C8 1.425(7) . ?
N2 C10 1.304(6) . ?
N2 C8 1.376(6) . ?
C8 C6 1.419(7) . ?
C3 C4 1.425(7) . ?
C3 C1 1.517(7) . ?
C4 C6 1.353(7) . ?
C4 C2 1.506(7) . ?
C6 H6 0.9300 . ?
C10 C9 1.417(7) . ?
C10 H10 0.9300 . ?
N7 C27 1.117(7) . ?
C27 C28 1.490(8) . ?
C28 H28A 0.9600 . ?
C28 H28B 0.9600 . ?
C28 H28C 0.9600 . ?
N1 C9 1.309(6) . ?
N1 Cu1 2.081(4) . ?
C9 H9 0.9300 . ?
C201 N201 1.050(19) . ?
C201 C202 1.42(2) . ?
C202 H20A 0.9600 . ?
C202 H20B 0.9600 . ?
C202 H20C 0.9600 . ?
N201 N201 1.91(4) 2_657 ?
C101 C102 0.46(8) 2_676 ?
C101 N101 1.14(5) . ?
C101 C102 1.51(3) . ?
C101 C101 1.91(11) 2_676 ?
N101 C102 1.56(4) 2_676 ?
C102 H10A 0.9600 . ?
C102 H10B 0.9600 . ?
C102 H10C 0.9600 . ?
C2 C20 1.521(7) . ?
C2 C12 1.527(7) . ?
C2 H2 0.9800 . ?
C21 C19 1.366(7) . ?
C21 C23 1.425(7) . ?
C21 H21 0.9300 . ?
C19 C20 1.423(7) . ?
C19 C1 1.522(7) . ?
C22 C20 1.368(7) . ?
C22 C24 1.402(7) . ?
C22 H22 0.9300 . ?
N4 C18 1.303(8) . ?
N4 C16 1.386(6) . ?
N3 C17 1.341(7) . ?
N3 C15 1.358(6) . ?
C1 C11 1.533(6) . ?
C1 H1 0.9800 . ?
C11 C13 1.366(7) . ?
C11 C12 1.406(7) . ?
C12 C14 1.363(6) . ?
C13 C15 1.419(7) . ?
C13 H13 0.9300 . ?
C14 C16 1.433(7) . ?
C14 H14 0.9300 . ?
C15 C16 1.404(8) . ?
C17 C18 1.388(9) . ?
C17 H17 0.9300 . ?
C18 H18 0.9300 . ?
C24 N6 1.364(6) . ?
C24 C23 1.435(7) . ?
N6 C26 1.317(6) . ?
N6 Cu4 2.071(4) . ?
C26 C25 1.399(7) . ?
C26 H26 0.9300 . ?
C23 N5 1.370(6) . ?
C25 N5 1.312(6) . ?
C25 H25 0.9300 . ?
N5 Cu2 2.067(4) . ?
I4 Cu1 2.6657(8) 2_656 ?
I4 Cu4 2.6692(7) . ?
Cu4 I3 2.6732(7) 1_465 ?
Cu4 I3 2.7079(8) 2_656 ?
Cu4 Cu4 2.7573(13) 2_566 ?
Cu1 I2 2.6261(7) 2_756 ?
Cu1 I4 2.6657(7) 2_656 ?
Cu1 I3 2.6866(7) . ?
Cu1 Cu2 2.9232(10) 2_756 ?
I3 Cu4 2.6732(7) 1_645 ?
I3 Cu2 2.6869(7) 2_756 ?
I3 Cu4 2.7079(8) 2_656 ?
I2 Cu1 2.6261(7) 2_756 ?
I2 Cu2 2.6875(7) . ?
I2 Cu3 2.6986(8) 2_656 ?
Cu2 I1 2.6120(8) 2_656 ?
Cu2 I3 2.6869(7) 2_756 ?
Cu2 Cu1 2.9232(10) 2_756 ?
Cu2 Cu3 2.9816(9) 2_656 ?
